data_4122936
loop_
_publ_author_name
'Zhang, Zhongyue'
'Yoshikawa, Hirofumi'
'Awaga, Kunio'

_publ_section_title
;
 Monitoring the Solid-State Electrochemistry of Cu(2,7-AQDC) (AQDC =
 Anthraquinone Dicarboxylate) in a Lithium Battery: Coexistence of Metal
 and Ligand Redox Activities in a Metal-Organic Framework.
;
_journal_name_full 'Journal of the American Chemical Society'
_journal_page_first 141110144839000
_journal_paper_doi 10.1021/ja508197w
_journal_year 2014
_chemical_formula_moiety Cu(2+)(C16H6O62-)
_chemical_formula_sum 'C16 H6 Cu O6'
_chemical_formula_weight 357.75
_chemical_melting_point ?
_chemical_name_common Cu(2,7-AQDC)
_chemical_name_systematic
;
 Copper 2,7-anthraquinone dicarboxylate
;
_space_group_IT_number 2
_symmetry_cell_setting triclinic
_symmetry_space_group_name_Hall '-P 1'
_symmetry_space_group_name_H-M 'P -1'
_atom_sites_solution_hydrogens geom
_atom_sites_solution_primary direct
_atom_sites_solution_secondary difmap
_audit_creation_method SHELXL-97
_cell_angle_alpha 104.86(3)
_cell_angle_beta 106.47(3)
_cell_angle_gamma 104.87(3)
_cell_formula_units_Z 6
_cell_length_a 13.780(3)
_cell_length_b 16.661(3)
_cell_length_c 19.202(4)
_cell_measurement_reflns_used 2652
_cell_measurement_temperature 123(2)
_cell_measurement_theta_max 27.5
_cell_measurement_theta_min 3.0
_cell_volume 3820(2)
_computing_cell_refinement 'CrystalClear 2.0'
_computing_data_collection 'CrystalClear 2.0'
_computing_data_reduction 'CrystalClear 2.0'
_computing_molecular_graphics 'Diamond 3.0'
_computing_structure_refinement 'SHELXL-97 (Sheldrick, 2008)'
_computing_structure_solution 'SHELXS-97 (Sheldrick, 2008)'
_diffrn_ambient_temperature 123(2)
_diffrn_measured_fraction_theta_full 0.959
_diffrn_measured_fraction_theta_max 0.959
_diffrn_measurement_device_type 'Rigaku RA-micro7'
_diffrn_measurement_method \q/2\q
_diffrn_radiation_monochromator graphite
_diffrn_radiation_source 'fine-focus sealed tube'
_diffrn_radiation_type MoK\a
_diffrn_radiation_wavelength 0.71073
_diffrn_reflns_av_R_equivalents 0.1052
_diffrn_reflns_av_sigmaI/netI 0.1793
_diffrn_reflns_limit_h_max 17
_diffrn_reflns_limit_h_min -17
_diffrn_reflns_limit_k_max 21
_diffrn_reflns_limit_k_min -21
_diffrn_reflns_limit_l_max 24
_diffrn_reflns_limit_l_min -24
_diffrn_reflns_number 40931
_diffrn_reflns_theta_full 27.47
_diffrn_reflns_theta_max 27.47
_diffrn_reflns_theta_min 3.01
_diffrn_standards_decay_% 0
_diffrn_standards_interval_count 0
_diffrn_standards_interval_time 0
_diffrn_standards_number 0
_exptl_absorpt_coefficient_mu 0.874
_exptl_absorpt_correction_T_max 1.000
_exptl_absorpt_correction_T_min 0.847
_exptl_absorpt_correction_type multi-scan
_exptl_crystal_colour green
_exptl_crystal_density_diffrn 0.933
_exptl_crystal_density_method 'not measured'
_exptl_crystal_description prism
_exptl_crystal_F_000 1074
_exptl_crystal_size_max 0.20
_exptl_crystal_size_mid 0.07
_exptl_crystal_size_min 0.05
_refine_diff_density_max 1.053
_refine_diff_density_min -0.526
_refine_diff_density_rms 0.119
_refine_ls_extinction_method none
_refine_ls_goodness_of_fit_ref 0.846
_refine_ls_hydrogen_treatment constr
_refine_ls_matrix_type full
_refine_ls_number_parameters 622
_refine_ls_number_reflns 16772
_refine_ls_number_restraints 0
_refine_ls_restrained_S_all 0.846
_refine_ls_R_factor_all 0.1757
_refine_ls_R_factor_gt 0.0890
_refine_ls_shift/su_max 0.000
_refine_ls_shift/su_mean 0.000
_refine_ls_structure_factor_coef Fsqd
_refine_ls_weighting_details 'calc w=1/[\s^2^(Fo^2^)+(0.1278P)^2^+0.0000P] where P=(Fo^2^+2Fc^2^)/3'
_refine_ls_weighting_scheme calc
_refine_ls_wR_factor_gt 0.2267
_refine_ls_wR_factor_ref 0.2646
_reflns_number_gt 6052
_reflns_number_total 16772
_reflns_threshold_expression >2sigma(I)
_cod_data_source_file ja508197w_si_002.cif
_cod_data_source_block
;
;
_cod_depositor_comments
;
The following automatic conversions were performed:

'_chemical_melting_point' value 'N/A' was changed to '?' - the value
is undefined or not given.

Automatic conversion script
Id: cif_fix_values 2935 2014-11-11 08:27:57Z andrius 
;
_cod_original_cell_volume 3819.6(13)
_cod_original_sg_symbol_H-M P-1
_cod_database_code 4122936

loop_
_symmetry_equiv_pos_as_xyz
'x, y, z'
'-x, -y, -z'

loop_
_atom_site_label
_atom_site_type_symbol
_atom_site_fract_x
_atom_site_fract_y
_atom_site_fract_z
_atom_site_U_iso_or_equiv
_atom_site_adp_type
_atom_site_occupancy
_atom_site_symmetry_multiplicity
_atom_site_calc_flag
_atom_site_refinement_flags
Cu1 Cu 0.93981(5) 0.03761(5) 0.03089(5) 0.0522(3) Uani 1 1 d .
Cu2 Cu 1.95975(7) 0.41106(5) -0.02849(5) 0.0604(3) Uani 1 1 d .
Cu3 Cu -0.03580(6) -0.04011(6) -0.57684(4) 0.0545(3) Uani 1 1 d .
O1 O 0.8591(3) 0.0281(3) -0.0758(3) 0.0529(12) Uani 1 1 d .
O2 O 2.0337(4) 0.4298(4) 0.0842(4) 0.0761(16) Uani 1 1 d .
O3 O 1.8341(4) 0.4298(3) -0.0050(3) 0.0777(15) Uani 1 1 d .
O6 O 1.0477(3) 0.1526(3) 0.0489(3) 0.0550(11) Uani 1 1 d .
O9 O 0.1071(4) -0.0543(3) -0.5530(3) 0.0632(13) Uani 1 1 d .
C10 C 0.8815(5) -0.0085(5) -0.1302(5) 0.063(2) Uani 1 1 d .
C11 C 1.8336(6) 0.5060(5) 0.0307(4) 0.0589(18) Uani 1 1 d .
C15 C 0.1786(5) -0.0286(5) -0.4825(4) 0.0535(17) Uani 1 1 d .
O16 O 1.4992(4) 0.2621(4) 0.0093(4) 0.111(2) Uani 1 1 d .
C18 C 0.6340(5) -0.0336(5) -0.2986(4) 0.0558(17) Uani 1 1 d .
C19 C 1.1302(5) 0.1551(5) 0.0321(4) 0.0538(17) Uani 1 1 d .
O20 O 0.5078(4) 0.0126(4) -0.2533(3) 0.0910(18) Uani 1 1 d .
C22 C 1.3889(5) 0.3275(5) 0.0598(4) 0.0584(18) Uani 1 1 d .
C23 C 0.7560(6) -0.0857(6) -0.3551(5) 0.083(3) Uani 1 1 d .
H23 H 0.7735 -0.1086 -0.3987 0.099 Uiso 1 1 calc R
C24 C 0.4482(5) -0.0433(5) -0.3910(4) 0.0540(17) Uani 1 1 d .
C25 C 0.2785(6) -0.0498(5) -0.4739(4) 0.0592(18) Uani 1 1 d .
C27 C 1.5678(5) 0.4195(4) 0.0563(4) 0.0623(19) Uani 1 1 d .
C28 C 1.6585(5) 0.4225(4) 0.0368(4) 0.0594(19) Uani 1 1 d .
H28 H 1.6678 0.3684 0.0144 0.071 Uiso 1 1 calc R
C29 C 2.0821(7) 0.5062(6) 0.1404(5) 0.066(2) Uani 1 1 d .
C30 C 1.3109(5) 0.2488(5) 0.0418(4) 0.065(2) Uani 1 1 d .
H30 H 1.3224 0.1951 0.0217 0.078 Uiso 1 1 calc R
C31 C 0.3533(5) -0.0264(5) -0.4006(4) 0.0585(19) Uani 1 1 d .
H31 H 0.3397 0.0016 -0.3565 0.070 Uiso 1 1 calc R
C32 C 1.2139(4) 0.2450(4) 0.0522(4) 0.0459(15) Uani 1 1 d .
C33 C 1.2029(5) 0.3236(5) 0.0908(4) 0.0603(19) Uani 1 1 d .
H33 H 1.1402 0.3210 0.1030 0.072 Uiso 1 1 calc R
C34 C 0.3924(7) -0.1108(6) -0.5295(4) 0.085(3) Uani 1 1 d .
H34 H 0.4039 -0.1411 -0.5738 0.102 Uiso 1 1 calc R
C35 C 0.6545(6) -0.0741(5) -0.3656(5) 0.074(2) Uani 1 1 d .
C36 C 0.7087(5) -0.0116(4) -0.2261(4) 0.0478(15) Uani 1 1 d .
H36 H 0.6938 0.0140 -0.1819 0.057 Uiso 1 1 calc R
C38 C 1.3785(5) 0.4087(5) 0.0965(4) 0.0608(19) Uani 1 1 d .
C39 C 2.1196(6) 0.4942(5) 0.2158(5) 0.0619(19) Uani 1 1 d .
C40 C 0.4735(6) -0.0839(5) -0.4542(4) 0.067(2) Uani 1 1 d .
C42 C 2.1967(6) 0.4940(5) 0.3719(5) 0.070(2) Uani 1 1 d .
C43 C 1.5571(6) 0.4985(5) 0.0938(5) 0.073(2) Uani 1 1 d .
C44 C 1.7354(5) 0.5023(4) 0.0492(4) 0.0573(18) Uani 1 1 d .
C45 C 0.2964(6) -0.0935(5) -0.5395(4) 0.065(2) Uani 1 1 d .
H45 H 0.2437 -0.1112 -0.5901 0.078 Uiso 1 1 calc R
O47 O 1.4513(5) 0.5687(4) 0.1495(5) 0.133(3) Uani 1 1 d .
C48 C 2.0928(6) 0.4189(5) 0.2301(4) 0.067(2) Uani 1 1 d .
H48 H 2.0476 0.3658 0.1871 0.081 Uiso 1 1 calc R
O49 O 0.5922(4) -0.1390(4) -0.5036(3) 0.097(2) Uani 1 1 d .
C50 C 0.8314(6) -0.0621(6) -0.2778(5) 0.083(2) Uani 1 1 d .
H50 H 0.8981 -0.0717 -0.2701 0.100 Uiso 1 1 calc R
C51 C 2.1912(8) 0.5771(7) 0.2805(7) 0.100(3) Uani 1 1 d .
H51 H 2.2138 0.6310 0.2715 0.120 Uiso 1 1 calc R
C52 C 1.6349(6) 0.5808(5) 0.1089(5) 0.074(2) Uani 1 1 d .
H52 H 1.6275 0.6347 0.1342 0.089 Uiso 1 1 calc R
C53 C 0.5745(6) -0.1026(6) -0.4463(5) 0.076(2) Uani 1 1 d .
C55 C 0.8082(5) -0.0261(5) -0.2151(4) 0.0621(19) Uani 1 1 d .
C56 C 1.7229(6) 0.5825(5) 0.0864(5) 0.076(2) Uani 1 1 d .
H56 H 1.7752 0.6379 0.0960 0.092 Uiso 1 1 calc R
C57 C 1.4861(6) 0.3328(5) 0.0384(5) 0.074(2) Uani 1 1 d .
C58 C 1.2806(5) 0.4032(5) 0.1109(4) 0.065(2) Uani 1 1 d .
H58 H 1.2704 0.4562 0.1348 0.078 Uiso 1 1 calc R
C60 C 0.5305(5) -0.0159(5) -0.3096(4) 0.066(2) Uani 1 1 d .
C61 C 1.4608(6) 0.5013(5) 0.1198(5) 0.075(2) Uani 1 1 d .
C63 C 2.1256(7) 0.4124(5) 0.3016(5) 0.077(2) Uani 1 1 d .
C66 C 2.2259(6) 0.5752(6) 0.3564(6) 0.084(2) Uani 1 1 d .
H66 H 2.2700 0.6292 0.3987 0.101 Uiso 1 1 calc R
O67 O 2.2866(6) 0.5581(5) 0.5063(4) 0.138(3) Uani 1 1 d .
C78 C 2.2292(8) 0.4890(6) 0.4480(6) 0.091(3) Uani 1 1 d .
O7 O 0.9622(3) -0.0354(3) -0.1286(3) 0.0650(13) Uani 1 1 d .
O8 O 1.9059(3) 0.5808(3) 0.0470(3) 0.0642(13) Uani 1 1 d .
O11 O 2.1015(4) 0.5770(3) 0.1301(3) 0.0697(14) Uani 1 1 d .
O12 O 1.1477(3) 0.0883(3) -0.0031(3) 0.0758(15) Uani 1 1 d .
O17 O 2.0349(9) 0.2661(6) 0.2630(6) 0.183(4) Uani 1 1 d .
C1 C 2.0943(9) 0.3348(7) 0.3203(6) 0.109(4) Uani 1 1 d .
C2 C 2.1932(7) 0.4015(6) 0.4571(6) 0.077(2) Uani 1 1 d .
C14 C 2.0925(6) 0.2468(5) 0.4075(5) 0.070(2) Uani 1 1 d .
H14 H 2.0450 0.1951 0.3638 0.084 Uiso 1 1 calc R
C3 C 2.1251(7) 0.3215(5) 0.3942(5) 0.066(2) Uani 1 1 d .
C16 C 2.1206(7) 0.2374(6) 0.4777(5) 0.072(2) Uani 1 1 d .
C17 C 2.1866(7) 0.3160(6) 0.5461(6) 0.091(3) Uani 1 1 d .
H17 H 2.2085 0.3146 0.5972 0.110 Uiso 1 1 calc R
C4 C 2.2157(8) 0.3948(7) 0.5300(6) 0.105(3) Uani 1 1 d .
H4 H 2.2546 0.4486 0.5734 0.126 Uiso 1 1 calc R
C13 C 2.0761(6) 0.1537(6) 0.4877(5) 0.063(2) Uani 1 1 d .
O5 O 2.0315(4) 0.0830(4) 0.4267(3) 0.0730(15) Uani 1 1 d .
O4 O 0.1665(3) 0.0125(3) -0.4231(2) 0.0593(12) Uani 1 1 d .
O13 O 2.0947(4) 0.1495(3) 0.5557(3) 0.0745(14) Uani 1 1 d .

loop_
_atom_site_aniso_label
_atom_site_aniso_U_11
_atom_site_aniso_U_22
_atom_site_aniso_U_33
_atom_site_aniso_U_23
_atom_site_aniso_U_13
_atom_site_aniso_U_12
Cu1 0.0224(4) 0.0638(5) 0.0769(6) 0.0298(4) 0.0236(4) 0.0150(3)
Cu2 0.0621(6) 0.0473(5) 0.1001(7) 0.0363(5) 0.0591(5) 0.0220(4)
Cu3 0.0521(5) 0.0805(6) 0.0500(5) 0.0331(4) 0.0259(4) 0.0361(4)
O1 0.034(2) 0.067(3) 0.061(3) 0.017(2) 0.016(2) 0.031(2)
O2 0.088(4) 0.095(4) 0.120(5) 0.084(4) 0.080(4) 0.060(3)
O3 0.068(3) 0.066(3) 0.125(4) 0.038(3) 0.072(3) 0.021(3)
O6 0.033(2) 0.067(3) 0.072(3) 0.027(2) 0.029(2) 0.017(2)
O9 0.054(3) 0.089(4) 0.063(3) 0.024(3) 0.032(3) 0.042(3)
C10 0.014(3) 0.067(5) 0.091(6) 0.046(5) -0.006(3) -0.001(3)
C11 0.069(5) 0.053(4) 0.077(5) 0.022(4) 0.053(4) 0.029(4)
C15 0.053(4) 0.068(5) 0.031(4) 0.011(3) 0.007(3) 0.025(4)
O16 0.078(4) 0.067(4) 0.208(7) 0.030(4) 0.098(5) 0.026(3)
C18 0.046(4) 0.078(5) 0.062(4) 0.024(4) 0.030(4) 0.039(4)
C19 0.035(4) 0.053(4) 0.072(5) 0.022(4) 0.023(3) 0.009(3)
O20 0.058(3) 0.132(5) 0.065(3) 0.006(3) 0.006(3) 0.053(3)
C22 0.045(4) 0.065(5) 0.095(5) 0.039(4) 0.048(4) 0.031(3)
C23 0.069(5) 0.131(8) 0.091(6) 0.056(6) 0.049(5) 0.066(5)
C24 0.044(4) 0.083(5) 0.042(4) 0.017(4) 0.020(3) 0.036(4)
C25 0.077(5) 0.070(5) 0.063(5) 0.041(4) 0.046(4) 0.039(4)
C27 0.052(4) 0.042(4) 0.097(6) 0.021(4) 0.044(4) 0.009(3)
C28 0.046(4) 0.051(4) 0.102(6) 0.039(4) 0.043(4) 0.022(3)
C29 0.085(6) 0.055(5) 0.092(6) 0.031(5) 0.072(5) 0.031(4)
C30 0.041(4) 0.062(5) 0.098(6) 0.029(4) 0.043(4) 0.010(3)
C31 0.042(4) 0.110(6) 0.043(4) 0.046(4) 0.021(3) 0.032(4)
C32 0.028(3) 0.050(4) 0.054(4) 0.022(3) 0.011(3) 0.005(3)
C33 0.032(3) 0.058(5) 0.096(6) 0.035(4) 0.028(4) 0.012(3)
C34 0.116(7) 0.147(8) 0.049(4) 0.049(5) 0.058(5) 0.090(6)
C35 0.064(5) 0.089(6) 0.091(6) 0.051(5) 0.037(5) 0.034(4)
C36 0.038(3) 0.064(4) 0.047(4) 0.024(3) 0.017(3) 0.022(3)
C38 0.042(4) 0.066(5) 0.088(5) 0.043(4) 0.032(4) 0.016(3)
C39 0.047(4) 0.062(5) 0.082(6) 0.018(5) 0.034(4) 0.022(4)
C40 0.063(5) 0.112(6) 0.063(5) 0.053(5) 0.034(4) 0.053(5)
C42 0.068(5) 0.068(5) 0.081(6) 0.040(5) 0.029(4) 0.020(4)
C43 0.058(5) 0.063(5) 0.116(6) 0.040(5) 0.051(5) 0.022(4)
C44 0.046(4) 0.056(4) 0.091(5) 0.030(4) 0.045(4) 0.028(3)
C45 0.055(4) 0.108(6) 0.052(4) 0.040(4) 0.017(3) 0.053(4)
O47 0.112(5) 0.050(3) 0.238(8) -0.011(4) 0.146(6) 0.003(3)
C48 0.094(6) 0.065(5) 0.061(5) 0.033(4) 0.050(4) 0.023(4)
O49 0.076(4) 0.166(6) 0.072(4) 0.030(4) 0.039(3) 0.082(4)
C50 0.059(5) 0.116(7) 0.114(7) 0.062(6) 0.049(5) 0.052(5)
C51 0.087(7) 0.144(10) 0.160(10) 0.114(9) 0.085(7) 0.080(7)
C52 0.063(5) 0.050(4) 0.115(7) 0.017(4) 0.055(5) 0.015(4)
C53 0.057(5) 0.112(7) 0.091(6) 0.047(5) 0.039(5) 0.055(5)
C55 0.044(4) 0.082(5) 0.072(5) 0.029(4) 0.033(4) 0.025(4)
C56 0.073(5) 0.051(4) 0.132(7) 0.034(5) 0.078(5) 0.019(4)
C57 0.058(5) 0.052(5) 0.121(7) 0.015(5) 0.060(5) 0.020(4)
C58 0.051(4) 0.081(5) 0.084(5) 0.031(4) 0.044(4) 0.033(4)
C60 0.052(4) 0.085(5) 0.055(4) -0.001(4) 0.026(4) 0.034(4)
C61 0.048(4) 0.068(5) 0.105(6) 0.012(5) 0.047(4) 0.010(4)
C63 0.086(6) 0.051(5) 0.114(7) 0.024(5) 0.070(6) 0.026(4)
C66 0.065(5) 0.073(6) 0.112(7) 0.029(5) 0.032(5) 0.024(4)
O67 0.131(6) 0.098(5) 0.120(6) 0.051(5) -0.005(5) -0.015(5)
C78 0.087(7) 0.063(6) 0.108(8) 0.021(6) 0.027(6) 0.024(5)
O7 0.036(2) 0.085(3) 0.100(4) 0.048(3) 0.036(2) 0.036(2)
O8 0.048(3) 0.051(3) 0.108(4) 0.032(3) 0.051(3) 0.012(2)
O11 0.063(3) 0.067(3) 0.111(4) 0.048(3) 0.057(3) 0.028(3)
O12 0.041(3) 0.060(3) 0.134(5) 0.038(3) 0.047(3) 0.011(2)
O17 0.321(13) 0.128(7) 0.155(8) 0.108(7) 0.128(9) 0.066(8)
C1 0.142(9) 0.061(6) 0.086(7) -0.018(6) 0.056(7) 0.008(6)
C2 0.089(6) 0.081(6) 0.084(6) 0.047(5) 0.041(5) 0.040(5)
C14 0.088(6) 0.062(5) 0.085(6) 0.024(4) 0.055(5) 0.044(4)
C3 0.096(6) 0.066(5) 0.068(5) 0.038(5) 0.049(5) 0.047(5)
C16 0.098(6) 0.089(6) 0.100(6) 0.067(6) 0.075(6) 0.068(5)
C17 0.105(7) 0.051(5) 0.096(7) 0.033(5) 0.020(6) 0.005(5)
C4 0.090(7) 0.098(8) 0.093(7) 0.002(6) 0.023(6) 0.026(6)
C13 0.068(5) 0.080(6) 0.057(5) 0.012(5) 0.043(4) 0.045(4)
O5 0.088(4) 0.097(4) 0.093(4) 0.066(4) 0.065(3) 0.059(3)
O4 0.047(3) 0.095(4) 0.046(3) 0.028(3) 0.016(2) 0.040(3)
O13 0.071(3) 0.085(4) 0.080(4) 0.030(3) 0.039(3) 0.034(3)

loop_
_atom_type_symbol
_atom_type_description
_atom_type_scat_dispersion_real
_atom_type_scat_dispersion_imag
_atom_type_scat_source
C C 0.0033 0.0016 'International Tables Vol C Tables 4.2.6.8 and 6.1.1.4'
H H 0.0000 0.0000 'International Tables Vol C Tables 4.2.6.8 and 6.1.1.4'
N N 0.0061 0.0033 'International Tables Vol C Tables 4.2.6.8 and 6.1.1.4'
O O 0.0106 0.0060 'International Tables Vol C Tables 4.2.6.8 and 6.1.1.4'
Cu Cu 0.3201 1.2651 'International Tables Vol C Tables 4.2.6.8 and 6.1.1.4'

loop_
_geom_angle_atom_site_label_1
_geom_angle_atom_site_label_2
_geom_angle_atom_site_label_3
_geom_angle
_geom_angle_site_symmetry_1
_geom_angle_site_symmetry_3
O12 Cu1 O6 167.50(18) 2_755 .
O12 Cu1 O1 88.2(2) 2_755 .
O6 Cu1 O1 90.95(18) . .
O12 Cu1 O7 89.8(2) 2_755 2_755
O6 Cu1 O7 88.62(18) . 2_755
O1 Cu1 O7 168.69(17) . 2_755
O12 Cu1 Cu1 81.28(15) 2_755 2_755
O6 Cu1 Cu1 86.22(12) . 2_755
O1 Cu1 Cu1 85.95(13) . 2_755
O7 Cu1 Cu1 82.74(13) 2_755 2_755
O8 Cu2 O11 88.25(19) 2_965 2_965
O8 Cu2 O3 168.09(19) 2_965 .
O11 Cu2 O3 88.8(2) 2_965 .
O8 Cu2 O2 91.5(2) 2_965 .
O11 Cu2 O2 166.7(2) 2_965 .
O3 Cu2 O2 88.7(2) . .
O8 Cu2 Cu2 85.73(14) 2_965 2_965
O11 Cu2 Cu2 85.59(15) 2_965 2_965
O3 Cu2 Cu2 82.55(15) . 2_965
O2 Cu2 Cu2 81.15(17) . 2_965
O4 Cu3 O9 167.94(18) 2_554 .
O4 Cu3 O13 89.5(2) 2_554 2_755
O9 Cu3 O13 89.9(2) . 2_755
O4 Cu3 O5 87.99(19) 2_554 1_354
O9 Cu3 O5 90.1(2) . 1_354
O13 Cu3 O5 167.4(2) 2_755 1_354
O4 Cu3 Cu3 84.58(14) 2_554 2_554
O9 Cu3 Cu3 83.37(14) . 2_554
O13 Cu3 Cu3 84.49(16) 2_755 2_554
O5 Cu3 Cu3 83.03(17) 1_354 2_554
C10 O1 Cu1 120.1(4) . .
C29 O2 Cu2 125.3(5) . .
C11 O3 Cu2 123.8(4) . .
C19 O6 Cu1 120.5(4) . .
C15 O9 Cu3 124.0(4) . .
O1 C10 O7 129.1(6) . .
O1 C10 C55 119.5(6) . .
O7 C10 C55 111.3(7) . .
O8 C11 O3 125.7(6) . .
O8 C11 C44 120.2(6) . .
O3 C11 C44 114.0(6) . .
O4 C15 O9 123.3(6) . .
O4 C15 C25 119.2(6) . .
O9 C15 C25 117.5(6) . .
C36 C18 C35 119.8(6) . .
C36 C18 C60 121.1(6) . .
C35 C18 C60 119.1(6) . .
O6 C19 O12 125.4(6) . .
O6 C19 C32 118.2(6) . .
O12 C19 C32 116.3(6) . .
C30 C22 C38 120.8(6) . .
C30 C22 C57 121.7(6) . .
C38 C22 C57 117.4(6) . .
C35 C23 C50 119.0(7) . .
C31 C24 C40 122.6(6) . .
C31 C24 C60 119.3(6) . .
C40 C24 C60 118.0(6) . .
C31 C25 C45 120.4(6) . .
C31 C25 C15 118.8(6) . .
C45 C25 C15 120.8(6) . .
C43 C27 C28 119.6(6) . .
C43 C27 C57 121.1(6) . .
C28 C27 C57 119.3(6) . .
C44 C28 C27 121.6(6) . .
O11 C29 O2 123.4(8) . .
O11 C29 C39 125.9(8) . .
O2 C29 C39 110.4(7) . .
C22 C30 C32 121.1(7) . .
C25 C31 C24 120.1(6) . .
C30 C32 C33 119.2(6) . .
C30 C32 C19 118.8(6) . .
C33 C32 C19 121.4(5) . .
C58 C33 C32 120.5(6) . .
C45 C34 C40 121.5(6) . .
C23 C35 C18 118.9(7) . .
C23 C35 C53 118.7(7) . .
C18 C35 C53 122.4(7) . .
C18 C36 C55 121.5(6) . .
C22 C38 C58 117.1(6) . .
C22 C38 C61 125.6(6) . .
C58 C38 C61 117.2(6) . .
C48 C39 C51 119.1(8) . .
C48 C39 C29 127.4(8) . .
C51 C39 C29 113.5(7) . .
C24 C40 C34 116.0(6) . .
C24 C40 C53 124.2(7) . .
C34 C40 C53 119.7(7) . .
C78 C42 C66 124.1(8) . .
C78 C42 C63 120.8(7) . .
C66 C42 C63 115.0(7) . .
C27 C43 C52 120.3(6) . .
C27 C43 C61 123.0(6) . .
C52 C43 C61 116.7(7) . .
C28 C44 C56 118.3(6) . .
C28 C44 C11 121.8(6) . .
C56 C44 C11 119.7(6) . .
C34 C45 C25 119.3(6) . .
C39 C48 C63 124.9(8) . .
C55 C50 C23 120.6(7) . .
C66 C51 C39 118.8(8) . .
C56 C52 C43 119.3(7) . .
O49 C53 C40 121.6(7) . .
O49 C53 C35 121.8(7) . .
C40 C53 C35 116.6(7) . .
C50 C55 C36 120.0(7) . .
C50 C55 C10 122.6(7) . .
C36 C55 C10 117.0(6) . .
C52 C56 C44 120.9(6) . .
O16 C57 C27 121.0(6) . .
O16 C57 C22 118.4(6) . .
C27 C57 C22 120.5(6) . .
C33 C58 C38 120.8(7) . .
O20 C60 C18 120.1(6) . .
O20 C60 C24 119.8(6) . .
C18 C60 C24 119.7(6) . .
O47 C61 C38 125.4(6) . .
O47 C61 C43 122.2(6) . .
C38 C61 C43 112.2(6) . .
C48 C63 C1 126.9(8) . .
C48 C63 C42 120.0(7) . .
C1 C63 C42 113.0(8) . .
C51 C66 C42 122.1(9) . .
O67 C78 C42 120.1(8) . .
O67 C78 C2 120.5(9) . .
C42 C78 C2 119.4(9) . .
C10 O7 Cu1 121.6(5) . 2_755
C11 O8 Cu2 121.7(4) . 2_965
C29 O11 Cu2 123.7(6) . 2_965
C19 O12 Cu1 126.3(4) . 2_755
O17 C1 C63 114.3(10) . .
O17 C1 C3 114.9(9) . .
C63 C1 C3 130.7(9) . .
C4 C2 C3 115.0(8) . .
C4 C2 C78 121.2(9) . .
C3 C2 C78 123.5(8) . .
C3 C14 C16 125.9(8) . .
C14 C3 C2 119.9(8) . .
C14 C3 C1 127.6(9) . .
C2 C3 C1 112.4(7) . .
C14 C16 C17 118.4(7) . .
C14 C16 C13 122.3(9) . .
C17 C16 C13 118.8(7) . .
C4 C17 C16 114.0(8) . .
C2 C4 C17 126.4(9) . .
O13 C13 O5 121.2(8) . .
O13 C13 C16 120.8(8) . .
O5 C13 C16 117.3(7) . .
C13 O5 Cu3 125.9(5) . 1_756
C15 O4 Cu3 124.6(4) . 2_554
C13 O13 Cu3 124.6(5) . 2_755

loop_
_geom_bond_atom_site_label_1
_geom_bond_atom_site_label_2
_geom_bond_distance
_geom_bond_site_symmetry_2
Cu1 O12 1.975(5) 2_755
Cu1 O6 1.977(4) .
Cu1 O1 1.977(4) .
Cu1 O7 1.992(5) 2_755
Cu1 Cu1 2.6739(16) 2_755
Cu2 O8 1.961(4) 2_965
Cu2 O11 1.977(5) 2_965
Cu2 O3 1.987(5) .
Cu2 O2 2.015(6) .
Cu2 Cu2 2.6780(19) 2_965
Cu3 O4 1.970(4) 2_554
Cu3 O9 1.981(4) .
Cu3 O13 1.988(5) 2_755
Cu3 O5 1.997(5) 1_354
Cu3 Cu3 2.6679(19) 2_554
O1 C10 1.230(9) .
O2 C29 1.297(9) .
O3 C11 1.282(7) .
O6 C19 1.261(7) .
O9 C15 1.311(7) .
C10 O7 1.297(8) .
C10 C55 1.560(10) .
C11 O8 1.276(7) .
C11 C44 1.484(8) .
C15 O4 1.249(7) .
C15 C25 1.483(9) .
O16 C57 1.249(8) .
C18 C36 1.366(8) .
C18 C35 1.430(10) .
C18 C60 1.497(8) .
C19 O12 1.265(8) .
C19 C32 1.512(8) .
O20 C60 1.225(7) .
C22 C30 1.351(9) .
C22 C38 1.420(9) .
C22 C57 1.498(8) .
C23 C35 1.426(10) .
C23 C50 1.433(11) .
C24 C31 1.380(8) .
C24 C40 1.411(9) .
C24 C60 1.517(9) .
C25 C31 1.372(9) .
C25 C45 1.405(9) .
C27 C43 1.396(10) .
C27 C28 1.397(8) .
C27 C57 1.470(9) .
C28 C44 1.385(8) .
C29 O11 1.220(8) .
C29 C39 1.477(11) .
C30 C32 1.395(8) .
C32 C33 1.398(9) .
C33 C58 1.353(9) .
C34 C45 1.396(9) .
C34 C40 1.426(10) .
C35 C53 1.493(11) .
C36 C55 1.419(8) .
C38 C58 1.437(8) .
C38 C61 1.525(9) .
C39 C48 1.335(9) .
C39 C51 1.466(12) .
C40 C53 1.478(9) .
C42 C78 1.432(12) .
C42 C66 1.441(10) .
C42 C63 1.502(11) .
C43 C52 1.406(9) .
C43 C61 1.552(9) .
C44 C56 1.422(9) .
O47 C61 1.181(8) .
C48 C63 1.361(10) .
O49 C53 1.233(8) .
C50 C55 1.362(10) .
C51 C66 1.411(12) .
C52 C56 1.395(8) .
C63 C1 1.423(12) .
O67 C78 1.255(10) .
C78 C2 1.487(11) .
O7 Cu1 1.992(5) 2_755
O8 Cu2 1.961(4) 2_965
O11 Cu2 1.977(5) 2_965
O12 Cu1 1.975(5) 2_755
O17 C1 1.246(11) .
C1 C3 1.454(12) .
C2 C4 1.384(12) .
C2 C3 1.416(11) .
C14 C3 1.326(9) .
C14 C16 1.354(10) .
C16 C17 1.446(11) .
C16 C13 1.458(10) .
C17 C4 1.411(12) .
C13 O13 1.281(8) .
C13 O5 1.285(8) .
O5 Cu3 1.997(5) 1_756
O4 Cu3 1.970(4) 2_554
O13 Cu3 1.988(5) 2_755
